data_7056977
loop_
_publ_author_name
'To, Ching Tat'
'Chan, Kin Shing'

_publ_section_title
;
 Complexes of guest--host type between C60 and group 9 metalloporphyrins
;
_journal_issue 10
_journal_name_full 'New Journal of Chemistry'
_journal_page_first 7599
_journal_paper_doi 10.1039/C7NJ05081J
_journal_volume 42
_journal_year 2018
_chemical_formula_sum 'C114 H41 Ir N4'
_chemical_formula_weight 1658.71
_space_group_crystal_system monoclinic
_space_group_IT_number 15
_space_group_name_Hall '-C 2yc'
_space_group_name_H-M_alt 'C 1 2/c 1'
_symmetry_space_group_name_Hall '-C 2yc'
_symmetry_space_group_name_H-M 'C 1 2/c 1'
_atom_sites_solution_hydrogens geom
_audit_creation_method SHELXL-2014/6
_audit_update_record
;
2018-01-25 deposited with the CCDC.
2018-02-05 downloaded from the CCDC.
;
_cell_angle_alpha 90
_cell_angle_beta 94.0580(10)
_cell_angle_gamma 90
_cell_formula_units_Z 4
_cell_length_a 16.3792(7)
_cell_length_b 22.5894(10)
_cell_length_c 21.6432(10)
_cell_measurement_reflns_used 196
_cell_measurement_temperature 296(2)
_cell_measurement_theta_max 15
_cell_measurement_theta_min 15
_cell_volume 7987.8(6)
_computing_cell_refinement 'BRUKER KAPPA APEXII DUO DIFFRACTOMETER'
_computing_data_collection 'BRUKER KAPPA APEXII DUO DIFFRACTOMETER'
_computing_data_reduction 'BRUKER KAPPA APEXII DUO DIFFRACTOMETER'
_computing_molecular_graphics 'BRUKER SHELXTL'
_computing_publication_material 'BRUKER SHELXTL'
_computing_structure_refinement 'SHELXL-2014/6 (Sheldrick, 2014)'
_diffrn_ambient_temperature 296(2)
_diffrn_measured_fraction_theta_full 0.998
_diffrn_measured_fraction_theta_max 0.998
_diffrn_measurement_device_type 'BRUKER KAPPA APEXII DUO DIFFRACTOMETER'
_diffrn_measurement_method 'OMEGA SCAN'
_diffrn_radiation_type MoK\a
_diffrn_radiation_wavelength 0.71073
_diffrn_reflns_av_R_equivalents 0.0464
_diffrn_reflns_av_unetI/netI 0.0282
_diffrn_reflns_Laue_measured_fraction_full 0.998
_diffrn_reflns_Laue_measured_fraction_max 0.998
_diffrn_reflns_limit_h_max 19
_diffrn_reflns_limit_h_min -19
_diffrn_reflns_limit_k_max 27
_diffrn_reflns_limit_k_min -27
_diffrn_reflns_limit_l_max 25
_diffrn_reflns_limit_l_min -25
_diffrn_reflns_number 50527
_diffrn_reflns_point_group_measured_fraction_full 0.998
_diffrn_reflns_point_group_measured_fraction_max 0.998
_diffrn_reflns_theta_full 25.242
_diffrn_reflns_theta_max 25.247
_diffrn_reflns_theta_min 1.538
_exptl_absorpt_coefficient_mu 1.728
_exptl_absorpt_correction_T_max 0.7456
_exptl_absorpt_correction_T_min 0.6166
_exptl_absorpt_correction_type multi-scan
_exptl_crystal_colour red
_exptl_crystal_density_diffrn 1.379
_exptl_crystal_description block
_exptl_crystal_F_000 3320
_exptl_crystal_size_max 0.400
_exptl_crystal_size_mid 0.300
_exptl_crystal_size_min 0.200
_platon_squeeze_details
;
;
_refine_diff_density_max 0.712
_refine_diff_density_min -1.929
_refine_diff_density_rms 0.059
_refine_ls_extinction_method none
_refine_ls_goodness_of_fit_ref 1.038
_refine_ls_hydrogen_treatment constr
_refine_ls_matrix_type full
_refine_ls_number_parameters 593
_refine_ls_number_reflns 7240
_refine_ls_number_restraints 21
_refine_ls_restrained_S_all 1.047
_refine_ls_R_factor_all 0.0303
_refine_ls_R_factor_gt 0.0262
_refine_ls_shift/su_max 0.002
_refine_ls_shift/su_mean 0.000
_refine_ls_structure_factor_coef Fsqd
_refine_ls_weighting_details 'w=1/[\s^2^(Fo^2^)+(0.0419P)^2^+1.7254P] where P=(Fo^2^+2Fc^2^)/3'
_refine_ls_weighting_scheme calc
_refine_ls_wR_factor_gt 0.0641
_refine_ls_wR_factor_ref 0.0652
_reflns_Friedel_coverage 0.000
_reflns_number_gt 6584
_reflns_number_total 7240
_reflns_threshold_expression 'I > 2\s(I)'
_cod_data_source_file c7nj05081j2.cif
_cod_data_source_block C60-Ir(ttp)Ph
_cod_depositor_comments 'Adding full bibliography for 7056976--7056978.cif.'
_cod_database_code 7056977
_shelx_space_group_comment
;
The symmetry employed for this shelxl refinement is uniquely defined
by the following loop, which should always be used as a source of
symmetry information in preference to the above space-group names.
They are only intended as comments.
;
_shelx_estimated_absorpt_t_min 0.545
_shelx_estimated_absorpt_t_max 0.724
_shelxl_version_number 2014/6

loop_
_space_group_symop_operation_xyz
'x, y, z'
'-x, y, -z+1/2'
'x+1/2, y+1/2, z'
'-x+1/2, y+1/2, -z+1/2'
'-x, -y, -z'
'x, -y, z-1/2'
'-x+1/2, -y+1/2, -z'
'x+1/2, -y+1/2, z-1/2'

loop_
_atom_site_label
_atom_site_type_symbol
_atom_site_fract_x
_atom_site_fract_y
_atom_site_fract_z
_atom_site_U_iso_or_equiv
_atom_site_adp_type
_atom_site_occupancy
_atom_site_site_symmetry_order
_atom_site_calc_flag
_atom_site_refinement_flags_posn
_atom_site_refinement_flags_adp
_atom_site_refinement_flags_occupancy
_atom_site_disorder_assembly
_atom_site_disorder_group
Ir1 Ir 0.5000 0.33563(2) 0.7500 0.03040(6) Uani 1 2 d S T P . .
C2 C 0.32624(15) 0.34124(10) 0.79389(12) 0.0326(5) Uani 1 1 d . . . . .
N1 N 0.50238(13) 0.33590(9) 0.84442(10) 0.0357(5) Uani 1 1 d . . . . .
N2 N 0.62508(12) 0.33671(8) 0.75540(10) 0.0311(4) Uani 1 1 d . . . . .
C1 C 0.24280(17) 0.34743(12) 0.77046(13) 0.0397(6) Uani 1 1 d . . . . .
H1 H 0.1978 0.3513 0.7941 0.048 Uiso 1 1 calc R U . . .
C3 C 0.35397(16) 0.33986(11) 0.85603(13) 0.0358(6) Uani 1 1 d . . . . .
C4 C 0.43512(16) 0.33550(11) 0.87886(12) 0.0362(6) Uani 1 1 d . . . . .
C5 C 0.46279(18) 0.33171(13) 0.94294(13) 0.0451(7) Uani 1 1 d . . . . .
H5A H 0.4297 0.3300 0.9761 0.054 Uiso 1 1 calc R U . . .
C6 C 0.54450(18) 0.33110(13) 0.94668(13) 0.0451(7) Uani 1 1 d . . . . .
H6A H 0.5784 0.3289 0.9829 0.054 Uiso 1 1 calc R U . . .
C7 C 0.57078(16) 0.33453(11) 0.88478(12) 0.0353(6) Uani 1 1 d . . . . .
C8 C 0.65207(16) 0.33778(11) 0.86903(12) 0.0357(6) Uani 1 1 d . . . . .
C9 C 0.67643(16) 0.33946(10) 0.80870(12) 0.0336(5) Uani 1 1 d . . . . .
C10 C 0.75907(16) 0.34662(12) 0.79173(13) 0.0393(6) Uani 1 1 d . . . . .
H10 H 0.8055 0.3501 0.8189 0.047 Uiso 1 1 calc R U . . .
C11 C 0.29164(17) 0.34509(12) 0.90382(13) 0.0402(6) Uani 1 1 d . . . . .
C12 C 0.2414(2) 0.29816(16) 0.91598(15) 0.0595(9) Uani 1 1 d . . . . .
H12A H 0.2441 0.2634 0.8932 0.071 Uiso 1 1 calc R U . . .
C13 C 0.1867(2) 0.3026(2) 0.96213(18) 0.0761(12) Uani 1 1 d . . . . .
H13A H 0.1529 0.2706 0.9694 0.091 Uiso 1 1 calc R U . . .
C14 C 0.1815(2) 0.3524(2) 0.99684(18) 0.0737(11) Uani 1 1 d . . . . .
C15 C 0.2319(2) 0.39941(19) 0.98525(18) 0.0744(11) Uani 1 1 d . . . . .
H15A H 0.2293 0.4339 1.0084 0.089 Uiso 1 1 calc R U . . .
C16 C 0.2869(2) 0.39555(16) 0.93902(16) 0.0608(9) Uani 1 1 d . . . . .
H16A H 0.3208 0.4275 0.9319 0.073 Uiso 1 1 calc R U . . .
C17 C 0.1225(3) 0.3560(3) 1.0481(3) 0.123(2) Uani 1 1 d . . . . .
H17A H 0.1270 0.3942 1.0676 0.184 Uiso 1 1 calc R U . . .
H17B H 0.0675 0.3504 1.0307 0.184 Uiso 1 1 calc R U . . .
H17C H 0.1357 0.3258 1.0783 0.184 Uiso 1 1 calc R U . . .
C21 C 0.71631(17) 0.34102(12) 0.92176(13) 0.0407(6) Uani 1 1 d . . . . .
C22 C 0.77547(18) 0.29719(14) 0.93052(15) 0.0497(7) Uani 1 1 d . . . . .
H22A H 0.7773 0.2666 0.9019 0.060 Uiso 1 1 calc R U . . .
C23 C 0.8313(2) 0.29864(17) 0.98102(17) 0.0632(9) Uani 1 1 d . . . . .
H23A H 0.8710 0.2692 0.9854 0.076 Uiso 1 1 calc R U . . .
C24 C 0.8302(2) 0.34238(18) 1.02527(17) 0.0652(10) Uani 1 1 d . . . . .
C25 C 0.7726(2) 0.38638(18) 1.01593(15) 0.0656(10) Uani 1 1 d . . . . .
H25A H 0.7711 0.4169 1.0447 0.079 Uiso 1 1 calc R U . . .
C26 C 0.71655(19) 0.38638(15) 0.96452(14) 0.0530(8) Uani 1 1 d . . . . .
H26A H 0.6790 0.4171 0.9589 0.064 Uiso 1 1 calc R U . . .
C27 C 0.8887(3) 0.3414(2) 1.0828(2) 0.1025(17) Uani 1 1 d . . . . .
H27A H 0.9242 0.3077 1.0814 0.154 Uiso 1 1 calc R U . . .
H27B H 0.9209 0.3770 1.0846 0.154 Uiso 1 1 calc R U . . .
H27C H 0.8581 0.3389 1.1190 0.154 Uiso 1 1 calc R U . . .
C31 C 0.5000 0.24522(16) 0.7500 0.0374(8) Uani 1 2 d S T P A .
C32 C 0.4427(2) 0.21354(13) 0.78069(16) 0.0525(8) Uani 1 1 d . . . . .
H32A H 0.4036 0.2337 0.8016 0.063 Uiso 1 1 calc R U . A .
C33 C 0.4429(2) 0.15217(14) 0.7806(2) 0.0677(10) Uani 1 1 d . . . . .
H33A H 0.4040 0.1316 0.8014 0.081 Uiso 1 1 calc R U . . .
C34 C 0.5000 0.1218(2) 0.7500 0.0754(16) Uani 1 2 d S T P . .
H34 H 0.5000 0.0806 0.7500 0.090 Uiso 1 2 calc R U P . .
C42 C 0.4301(2) 0.46772(13) 0.81275(16) 0.0531(8) Uani 1 1 d . . . . .
C43 C 0.3570(2) 0.4954(2) 0.7929(2) 0.0828(12) Uani 1 1 d . . . . .
C44 C 0.3316(3) 0.5482(2) 0.8263(4) 0.102(2) Uani 1 1 d . . . . .
C46 C 0.3322(4) 0.6536(3) 0.8268(5) 0.112(2) Uani 1 1 d . . . . .
C47 C 0.3558(3) 0.7060(2) 0.7932(3) 0.0953(15) Uani 1 1 d . . . . .
C48 C 0.4297(3) 0.73440(15) 0.8124(2) 0.0777(12) Uani 1 1 d . . . . .
C50 C 0.4790(3) 0.49005(16) 0.86263(17) 0.0754(11) Uani 1 1 d . . . . .
C51 C 0.4547(5) 0.5416(2) 0.89388(19) 0.1043(19) Uani 1 1 d D . . . .
C52 C 0.3838(6) 0.5675(2) 0.8758(3) 0.120(3) Uani 1 1 d . . . . .
C53 C 0.3855(7) 0.6350(2) 0.8762(4) 0.121(3) Uani 1 1 d . . . . .
C54 C 0.4561(6) 0.6613(3) 0.8935(2) 0.117(2) Uani 1 1 d D . . . .
C55 C 0.4804(4) 0.7116(2) 0.8623(2) 0.0963(16) Uani 1 1 d . . . . .
C56 C 0.5657(3) 0.48981(18) 0.8562(2) 0.0845(14) Uani 1 1 d . . . . .
C57 C 0.6040(3) 0.54272(19) 0.88479(19) 0.0846(14) Uani 1 1 d . . . . .
C60 C 0.6044(4) 0.6587(2) 0.8843(2) 0.0961(17) Uani 1 1 d . . . . .
C61 C 0.5662(4) 0.7125(2) 0.8549(3) 0.1056(18) Uani 1 1 d . . . . .
C62 C 0.5935(4) 0.73422(17) 0.8013(3) 0.0908(15) Uani 1 1 d . . . . .
C63 C 0.6685(3) 0.56804(18) 0.8551(2) 0.0835(14) Uani 1 1 d . . . . .
C64 C 0.6681(3) 0.6336(2) 0.8550(3) 0.0888(14) Uani 1 1 d . . . . .
C65 C 0.5926(3) 0.46760(14) 0.8027(2) 0.0713(12) Uani 1 1 d . . . . .
C66 C 0.6581(2) 0.49603(19) 0.7728(3) 0.0901(14) Uani 1 1 d . . . . .
C67 C 0.6955(2) 0.5466(2) 0.7990(3) 0.0917(15) Uani 1 1 d D . . . .
C69 C 0.6958(3) 0.6554(2) 0.7994(3) 0.0995(19) Uani 1 1 d D . . . .
C70 C 0.6586(3) 0.7056(2) 0.7724(3) 0.1014(17) Uani 1 1 d . . . . .
C41 C 0.4567(3) 0.44711(19) 0.7525(4) 0.0340(15) Uani 0.599(10) 1 d D . P A 1
C58 C 0.5362(6) 0.5705(3) 0.9092(4) 0.073(3) Uani 0.599(10) 1 d D U P A 1
C59 C 0.5378(7) 0.6340(4) 0.9079(4) 0.081(4) Uani 0.599(10) 1 d D . P A 1
C49 C 0.4563(3) 0.7546(3) 0.7526(5) 0.059(2) Uani 0.599(10) 1 d D . P A 1
C68 C 0.7132(6) 0.6016(4) 0.7656(5) 0.095(5) Uani 0.599(10) 1 d D . P A 1
C45 C 0.3007(4) 0.6014(4) 0.8012(4) 0.081(3) Uani 0.599(10) 1 d D . P A 1
C41' C 0.4972(11) 0.4452(3) 0.7210(5) 0.050(3) Uani 0.401(10) 1 d . . P A 2
C58' C 0.4818(10) 0.6003(7) 0.9111(5) 0.087(4) Uani 0.401(10) 1 d . U P A 2
C59' C 0.5671(10) 0.6012(11) 0.9089(6) 0.095(6) Uani 0.401(10) 1 d . . P A 2
C49' C 0.4976(19) 0.7542(5) 0.7223(6) 0.089(5) Uani 0.401(10) 1 d . . P A 2
C68' C 0.7108(10) 0.5709(11) 0.7412(10) 0.113(8) Uani 0.401(10) 1 d . . P A 2
C45' C 0.7111(13) 0.6304(12) 0.7410(13) 0.146(12) Uani 0.401(10) 1 d . . P A 2

loop_
_atom_site_aniso_label
_atom_site_aniso_U_11
_atom_site_aniso_U_22
_atom_site_aniso_U_33
_atom_site_aniso_U_23
_atom_site_aniso_U_13
_atom_site_aniso_U_12
Ir1 0.03375(8) 0.03761(9) 0.02058(8) 0.000 0.00713(5) 0.000
C2 0.0364(13) 0.0340(13) 0.0284(14) -0.0025(10) 0.0101(10) -0.0052(10)
N1 0.0386(11) 0.0416(12) 0.0282(12) 0.0032(9) 0.0105(9) -0.0005(9)
N2 0.0350(11) 0.0334(11) 0.0256(11) -0.0007(9) 0.0072(8) 0.0031(9)
C1 0.0357(13) 0.0486(17) 0.0361(16) -0.0022(12) 0.0113(12) -0.0058(11)
C3 0.0386(13) 0.0397(14) 0.0305(14) -0.0006(11) 0.0120(11) -0.0042(11)
C4 0.0417(14) 0.0418(14) 0.0265(13) -0.0011(11) 0.0117(11) -0.0005(12)
C5 0.0489(16) 0.0635(19) 0.0241(14) 0.0033(13) 0.0112(12) -0.0009(14)
C6 0.0494(16) 0.0631(19) 0.0231(14) 0.0026(13) 0.0034(12) 0.0040(14)
C7 0.0406(13) 0.0408(14) 0.0248(13) 0.0008(11) 0.0033(11) 0.0054(11)
C8 0.0406(13) 0.0387(14) 0.0278(14) 0.0011(11) 0.0021(11) 0.0061(11)
C9 0.0373(13) 0.0319(13) 0.0317(14) 0.0014(11) 0.0048(11) 0.0062(11)
C10 0.0350(13) 0.0507(17) 0.0325(15) 0.0003(12) 0.0049(11) 0.0055(11)
C11 0.0378(14) 0.0575(18) 0.0265(14) -0.0012(12) 0.0097(11) -0.0022(12)
C12 0.062(2) 0.074(2) 0.0448(19) -0.0080(16) 0.0197(15) -0.0244(17)
C13 0.067(2) 0.111(3) 0.053(2) -0.003(2) 0.0266(19) -0.033(2)
C14 0.0488(19) 0.129(4) 0.046(2) -0.002(2) 0.0250(16) -0.002(2)
C15 0.073(2) 0.096(3) 0.058(2) -0.021(2) 0.026(2) 0.012(2)
C16 0.065(2) 0.066(2) 0.054(2) -0.0080(17) 0.0263(17) -0.0027(17)
C17 0.097(4) 0.195(6) 0.085(4) -0.014(4) 0.063(3) -0.004(4)
C21 0.0386(14) 0.0528(17) 0.0310(15) 0.0058(12) 0.0056(11) 0.0043(12)
C22 0.0469(16) 0.0571(19) 0.0452(18) 0.0079(14) 0.0031(14) 0.0090(14)
C23 0.0472(18) 0.084(3) 0.057(2) 0.0209(19) -0.0026(16) 0.0109(17)
C24 0.0399(16) 0.111(3) 0.044(2) 0.016(2) -0.0027(14) -0.0056(18)
C25 0.056(2) 0.101(3) 0.0404(19) -0.0224(18) 0.0044(15) -0.0083(19)
C26 0.0468(16) 0.071(2) 0.0409(18) -0.0105(15) 0.0016(13) 0.0089(15)
C27 0.070(3) 0.169(5) 0.064(3) 0.006(3) -0.025(2) -0.003(3)
C31 0.047(2) 0.0326(19) 0.032(2) 0.000 0.0026(17) 0.000
C32 0.0614(19) 0.0419(17) 0.057(2) 0.0038(14) 0.0211(16) -0.0009(14)
C33 0.076(2) 0.0401(19) 0.090(3) 0.0106(17) 0.027(2) -0.0082(15)
C34 0.091(4) 0.035(2) 0.103(5) 0.000 0.021(3) 0.000
C42 0.067(2) 0.0351(15) 0.061(2) 0.0081(14) 0.0329(17) -0.0062(14)
C43 0.066(2) 0.084(3) 0.100(3) 0.024(3) 0.021(2) -0.033(2)
C44 0.069(3) 0.078(3) 0.169(6) 0.037(4) 0.079(4) 0.012(2)
C46 0.096(4) 0.080(4) 0.172(7) -0.042(4) 0.091(5) 0.004(3)
C47 0.099(4) 0.073(3) 0.116(4) -0.020(3) 0.030(3) 0.043(3)
C48 0.112(3) 0.0336(18) 0.092(3) -0.0178(19) 0.043(3) 0.007(2)
C50 0.133(4) 0.051(2) 0.043(2) 0.0201(17) 0.020(2) -0.014(2)
C51 0.203(7) 0.077(3) 0.039(2) 0.006(2) 0.052(3) -0.019(4)
C52 0.188(7) 0.075(3) 0.114(5) -0.003(3) 0.125(5) -0.010(4)
C53 0.204(8) 0.065(3) 0.111(5) -0.004(3) 0.122(6) 0.023(4)
C54 0.220(8) 0.081(4) 0.057(3) -0.023(3) 0.062(4) 0.010(5)
C55 0.166(5) 0.062(3) 0.063(3) -0.034(2) 0.024(3) 0.012(3)
C56 0.099(3) 0.065(2) 0.084(3) 0.046(2) -0.033(3) -0.013(2)
C57 0.126(4) 0.072(3) 0.050(2) 0.010(2) -0.038(3) 0.004(3)
C60 0.139(5) 0.089(4) 0.056(3) -0.025(2) -0.029(3) -0.031(4)
C61 0.128(5) 0.078(3) 0.106(4) -0.062(3) -0.022(4) 0.000(3)
C62 0.120(4) 0.043(2) 0.103(4) -0.010(2) -0.030(3) -0.025(2)
C63 0.084(3) 0.068(3) 0.090(3) 0.006(2) -0.053(3) -0.005(2)
C64 0.094(3) 0.070(3) 0.094(4) -0.006(3) -0.049(3) -0.023(3)
C65 0.089(3) 0.0339(17) 0.084(3) -0.0018(17) -0.042(2) 0.0154(17)
C66 0.057(2) 0.069(3) 0.139(4) -0.014(3) -0.026(2) 0.030(2)
C67 0.048(2) 0.083(3) 0.139(5) -0.006(3) -0.030(3) 0.011(2)
C69 0.065(3) 0.074(3) 0.154(6) 0.007(3) -0.029(3) -0.033(2)
C70 0.081(3) 0.058(3) 0.161(6) 0.005(3) -0.013(3) -0.037(2)
C41 0.033(3) 0.031(2) 0.039(4) -0.002(2) 0.006(4) -0.002(2)
C58 0.106(6) 0.081(5) 0.029(3) 0.012(3) -0.006(4) -0.016(5)
C59 0.127(10) 0.082(6) 0.030(4) -0.024(4) -0.010(5) 0.010(6)
C49 0.072(5) 0.036(3) 0.070(7) -0.004(4) 0.019(4) 0.007(4)
C68 0.024(4) 0.076(8) 0.186(15) -0.004(8) 0.012(5) -0.006(5)
C45 0.056(4) 0.065(5) 0.129(8) -0.002(6) 0.054(5) 0.008(4)
C41' 0.064(7) 0.026(4) 0.060(6) 0.001(3) 0.012(8) -0.002(4)
C58' 0.136(8) 0.095(8) 0.031(5) -0.014(5) 0.022(5) 0.002(7)
C59' 0.094(11) 0.17(2) 0.023(5) 0.002(11) -0.010(6) -0.020(13)
C49' 0.155(18) 0.019(4) 0.094(10) 0.015(5) 0.025(15) 0.009(8)
C68' 0.051(8) 0.163(17) 0.132(16) 0.057(16) 0.048(10) 0.038(11)
C45' 0.087(12) 0.18(2) 0.19(2) -0.10(2) 0.078(15) -0.100(15)

loop_
_atom_type_symbol
_atom_type_description
_atom_type_scat_dispersion_real
_atom_type_scat_dispersion_imag
_atom_type_scat_source
C C 0.0033 0.0016 'International Tables Vol C Tables 4.2.6.8 and 6.1.1.4'
H H 0.0000 0.0000 'International Tables Vol C Tables 4.2.6.8 and 6.1.1.4'
N N 0.0061 0.0033 'International Tables Vol C Tables 4.2.6.8 and 6.1.1.4'
Ir Ir -1.4442 7.9887 'International Tables Vol C Tables 4.2.6.8 and 6.1.1.4'

loop_
_geom_angle_atom_site_label_1
_geom_angle_atom_site_label_2
_geom_angle_atom_site_label_3
_geom_angle
_geom_angle_site_symmetry_1
_geom_angle_site_symmetry_3
N1 Ir1 N1 179.65(12) . 2_656
N1 Ir1 C31 90.17(6) . .
N1 Ir1 C31 90.17(6) 2_656 .
N1 Ir1 N2 89.70(9) . .
N1 Ir1 N2 90.30(9) 2_656 .
C31 Ir1 N2 90.69(5) . .
N1 Ir1 N2 90.30(9) . 2_656
N1 Ir1 N2 89.69(9) 2_656 2_656
C31 Ir1 N2 90.69(5) . 2_656
N2 Ir1 N2 178.63(11) . 2_656
N1 Ir1 C41' 104.0(2) . .
N1 Ir1 C41' 75.7(2) 2_656 .
C31 Ir1 C41' 165.8(2) . .
N2 Ir1 C41' 90.2(4) . .
N2 Ir1 C41' 88.5(4) 2_656 .
N1 Ir1 C41' 75.7(2) . 2_656
N1 Ir1 C41' 104.0(2) 2_656 2_656
C31 Ir1 C41' 165.8(2) . 2_656
N2 Ir1 C41' 88.5(4) . 2_656
N2 Ir1 C41' 90.2(4) 2_656 2_656
C41' Ir1 C41' 28.4(4) . 2_656
N1 Ir1 C41 91.8(2) . 2_656
N1 Ir1 C41 87.9(2) 2_656 2_656
C31 Ir1 C41 164.15(9) . 2_656
N2 Ir1 C41 73.60(11) . 2_656
N2 Ir1 C41 105.03(10) 2_656 2_656
N1 Ir1 C41 87.9(2) . .
N1 Ir1 C41 91.8(2) 2_656 .
C31 Ir1 C41 164.15(9) . .
N2 Ir1 C41 105.03(10) . .
N2 Ir1 C41 73.60(10) 2_656 .
C41 Ir1 C41 31.71(17) 2_656 .
N2 C2 C3 125.4(2) 2_656 .
N2 C2 C1 108.8(2) 2_656 .
C3 C2 C1 125.7(2) . .
C7 N1 C4 107.7(2) . .
C7 N1 Ir1 126.47(18) . .
C4 N1 Ir1 125.75(19) . .
C2 N2 C9 106.9(2) 2_656 .
C2 N2 Ir1 126.04(17) 2_656 .
C9 N2 Ir1 126.69(17) . .
C10 C1 C2 107.9(2) 2_656 .
C4 C3 C2 125.8(2) . .
C4 C3 C11 116.0(2) . .
C2 C3 C11 118.1(2) . .
N1 C4 C3 126.2(2) . .
N1 C4 C5 108.4(2) . .
C3 C4 C5 125.4(3) . .
C6 C5 C4 107.9(2) . .
C5 C6 C7 107.9(3) . .
N1 C7 C8 126.3(2) . .
N1 C7 C6 108.0(2) . .
C8 C7 C6 125.6(3) . .
C9 C8 C7 124.8(2) . .
C9 C8 C21 118.7(2) . .
C7 C8 C21 116.5(2) . .
N2 C9 C8 125.8(2) . .
N2 C9 C10 108.7(2) . .
C8 C9 C10 125.5(3) . .
C1 C10 C9 107.6(2) 2_656 .
C16 C11 C12 118.3(3) . .
C16 C11 C3 120.8(3) . .
C12 C11 C3 120.8(3) . .
C11 C12 C13 120.3(3) . .
C14 C13 C12 121.7(4) . .
C13 C14 C15 118.3(3) . .
C13 C14 C17 121.0(4) . .
C15 C14 C17 120.7(4) . .
C14 C15 C16 120.5(4) . .
C11 C16 C15 120.9(3) . .
C26 C21 C22 118.0(3) . .
C26 C21 C8 121.0(2) . .
C22 C21 C8 121.0(3) . .
C23 C22 C21 120.7(3) . .
C22 C23 C24 121.9(3) . .
C25 C24 C23 117.3(3) . .
C25 C24 C27 121.2(4) . .
C23 C24 C27 121.4(4) . .
C24 C25 C26 121.6(3) . .
C21 C26 C25 120.4(3) . .
C32 C31 C32 117.8(4) . 2_656
C32 C31 Ir1 121.08(18) . .
C32 C31 Ir1 121.07(18) 2_656 .
C33 C32 C31 120.9(3) . .
C34 C33 C32 120.3(3) . .
C33 C34 C33 119.8(4) . 2_656
C43 C42 C50 120.8(4) . .
C43 C42 C41 99.8(4) . .
C50 C42 C41 127.5(4) . .
C43 C42 C41' 133.2(6) . 2_656
C50 C42 C41' 93.8(6) . 2_656
C42 C43 C66 113.4(4) . 2_656
C42 C43 C44 118.7(5) . .
C66 C43 C44 116.5(5) 2_656 .
C52 C44 C45 102.4(7) . .
C52 C44 C43 116.9(5) . .
C45 C44 C43 127.9(7) . .
C52 C44 C68' 141.1(8) . 2_656
C43 C44 C68' 86.2(9) . 2_656
C45 C46 C53 104.2(8) . .
C45 C46 C47 126.6(9) . .
C53 C46 C47 116.9(6) . .
C53 C46 C45' 141.6(8) . 2_656
C47 C46 C45' 85.9(11) . 2_656
C48 C47 C70 112.0(5) . 2_656
C48 C47 C46 118.5(6) . .
C70 C47 C46 117.5(6) 2_656 .
C47 C48 C55 120.4(5) . .
C47 C48 C49 100.6(5) . .
C55 C48 C49 126.4(5) . .
C47 C48 C49' 132.7(8) . 2_656
C55 C48 C49' 92.7(9) . 2_656
C42 C50 C51 120.1(5) . .
C42 C50 C56 116.2(4) . .
C51 C50 C56 111.3(5) . .
C52 C51 C50 119.2(5) . .
C52 C51 C58' 85.3(8) . .
C50 C51 C58' 142.0(8) . .
C52 C51 C58 127.9(6) . .
C50 C51 C58 100.8(6) . .
C51 C52 C44 124.2(5) . .
C51 C52 C53 114.9(8) . .
C44 C52 C53 109.2(8) . .
C51 C52 C58' 49.8(6) . .
C44 C52 C58' 153.7(5) . .
C53 C52 C58' 65.7(7) . .
C54 C53 C46 124.4(6) . .
C54 C53 C52 117.6(8) . .
C46 C53 C52 106.5(8) . .
C54 C53 C58' 51.9(7) . .
C46 C53 C58' 153.9(5) . .
C52 C53 C58' 66.3(7) . .
C53 C54 C55 120.1(7) . .
C53 C54 C59 128.7(7) . .
C55 C54 C59 99.0(7) . .
C53 C54 C58' 83.3(8) . .
C55 C54 C58' 142.8(9) . .
C54 C55 C48 119.6(6) . .
C54 C55 C61 112.6(6) . .
C48 C55 C61 116.0(5) . .
C65 C56 C50 117.8(4) . .
C65 C56 C57 120.3(4) . .
C50 C56 C57 110.6(5) . .
C63 C57 C58 129.1(5) . .
C63 C57 C56 117.0(5) . .
C58 C57 C56 101.3(6) . .
C63 C57 C59' 97.5(8) . .
C56 C57 C59' 131.9(8) . .
C59 C60 C64 131.1(6) . .
C59 C60 C61 99.9(7) . .
C64 C60 C61 116.5(6) . .
C64 C60 C59' 98.2(9) . .
C61 C60 C59' 132.0(9) . .
C62 C61 C55 119.2(6) . .
C62 C61 C60 120.3(6) . .
C55 C61 C60 109.1(6) . .
C61 C62 C70 120.6(5) . .
C61 C62 C49 126.8(6) . 2_656
C70 C62 C49 100.8(5) . 2_656
C61 C62 C49' 91.0(8) . 2_656
C70 C62 C49' 133.9(6) . 2_656
C57 C63 C67 123.4(4) . .
C57 C63 C64 114.0(5) . .
C67 C63 C64 110.1(5) . .
C60 C64 C69 123.4(5) . .
C60 C64 C63 114.5(5) . .
C69 C64 C63 110.5(5) . .
C56 C65 C66 120.9(4) . .
C56 C65 C41 127.9(4) . 2_656
C66 C65 C41 99.1(4) . 2_656
C56 C65 C41' 92.5(5) . 2_656
C66 C65 C41' 133.7(5) . 2_656
C67 C66 C43 116.9(5) . 2_656
C67 C66 C65 120.1(5) . .
C43 C66 C65 111.2(4) 2_656 .
C66 C67 C68' 93.5(13) . .
C66 C67 C63 118.4(5) . .
C68' C67 C63 136.0(10) . .
C66 C67 C68 125.9(7) . .
C63 C67 C68 102.5(5) . .
C70 C69 C64 119.0(6) . .
C70 C69 C45' 92.9(16) . .
C64 C69 C45' 135.3(12) . .
C70 C69 C68 124.4(7) . .
C64 C69 C68 103.0(5) . .
C69 C70 C47 117.3(6) . 2_656
C69 C70 C62 120.2(6) . .
C47 C70 C62 111.0(5) 2_656 .
C41 C41 C65 115.5(8) 2_656 2_656
C41 C41 C42 114.9(8) 2_656 .
C65 C41 C42 116.0(4) 2_656 .
C41 C41 Ir1 74.15(8) 2_656 .
C65 C41 Ir1 114.9(4) 2_656 .
C42 C41 Ir1 114.7(4) . .
C57 C58 C59 115.0(8) . .
C57 C58 C51 115.8(6) . .
C59 C58 C51 116.6(8) . .
C60 C59 C58 115.8(9) . .
C60 C59 C54 119.1(8) . .
C58 C59 C54 113.7(8) . .
C49 C49 C62 116.2(11) 2_656 2_656
C49 C49 C48 115.2(11) 2_656 .
C62 C49 C48 115.2(5) 2_656 .
C45 C68 C69 118.7(8) 2_656 .
C45 C68 C67 117.6(9) 2_656 .
C69 C68 C67 113.9(7) . .
C46 C45 C44 117.5(9) . .
C46 C45 C68 115.1(8) . 2_656
C44 C45 C68 114.6(8) . 2_656
C41' C41' C42 118.4(19) 2_656 2_656
C41' C41' C65 108.7(17) 2_656 2_656
C42 C41' C65 117.9(6) 2_656 2_656
C41' C41' Ir1 75.8(2) 2_656 .
C42 C41' Ir1 116.1(7) 2_656 .
C65 C41' Ir1 112.6(7) 2_656 .
C59' C58' C51 107.1(16) . .
C59' C58' C54 104.1(15) . .
C51 C58' C54 135.5(12) . .
C59' C58' C53 142.6(14) . .
C51 C58' C53 92.6(9) . .
C54 C58' C53 44.9(6) . .
C59' C58' C52 144.7(13) . .
C51 C58' C52 45.0(5) . .
C54 C58' C52 92.5(9) . .
C53 C58' C52 48.0(5) . .
C58' C59' C60 116.3(19) . .
C58' C59' C57 114.2(17) . .
C60 C59' C57 115.2(10) . .
C49' C49' C48 120(3) 2_656 2_656
C49' C49' C62 108(3) 2_656 2_656
C48 C49' C62 120.2(9) 2_656 2_656
C45' C68' C67 113(2) . .
C45' C68' C44 108.0(18) . 2_656
C67 C68' C44 125.1(16) . 2_656
C68' C45' C69 113(2) . .
C68' C45' C46 108.4(17) . 2_656
C69 C45' C46 124(2) . 2_656

loop_
_geom_bond_atom_site_label_1
_geom_bond_atom_site_label_2
_geom_bond_distance
_geom_bond_site_symmetry_2
Ir1 N1 2.041(2) .
Ir1 N1 2.041(2) 2_656
Ir1 C31 2.042(4) .
Ir1 N2 2.044(2) .
Ir1 N2 2.044(2) 2_656
Ir1 C41' 2.552(7) .
Ir1 C41' 2.552(7) 2_656
Ir1 C41 2.618(4) 2_656
Ir1 C41 2.618(4) .
C2 N2 1.380(3) 2_656
C2 C3 1.389(4) .
C2 C1 1.430(4) .
N1 C7 1.371(3) .
N1 C4 1.373(3) .
N2 C2 1.380(3) 2_656
N2 C9 1.380(3) .
C1 C10 1.344(4) 2_656
C3 C4 1.388(4) .
C3 C11 1.508(4) .
C4 C5 1.431(4) .
C5 C6 1.335(4) .
C6 C7 1.438(4) .
C7 C8 1.400(4) .
C8 C9 1.392(4) .
C8 C21 1.498(4) .
C9 C10 1.436(4) .
C10 C1 1.344(4) 2_656
C11 C16 1.376(4) .
C11 C12 1.379(4) .
C12 C13 1.392(5) .
C13 C14 1.360(6) .
C14 C15 1.379(6) .
C14 C17 1.525(5) .
C15 C16 1.395(5) .
C21 C26 1.381(4) .
C21 C22 1.389(4) .
C22 C23 1.375(4) .
C23 C24 1.377(5) .
C24 C25 1.375(5) .
C24 C27 1.518(5) .
C25 C26 1.392(4) .
C31 C32 1.386(3) .
C31 C32 1.386(3) 2_656
C32 C33 1.386(4) .
C33 C34 1.368(4) .
C34 C33 1.368(4) 2_656
C42 C43 1.392(5) .
C42 C50 1.393(5) .
C42 C41 1.479(8) .
C42 C41' 1.528(15) 2_656
C43 C66 1.427(6) 2_656
C43 C44 1.469(7) .
C44 C52 1.393(9) .
C44 C45 1.400(10) .
C44 C68' 1.65(3) 2_656
C46 C45 1.387(11) .
C46 C53 1.397(10) .
C46 C47 1.455(9) .
C46 C45' 1.67(3) 2_656
C47 C48 1.407(7) .
C47 C70 1.425(7) 2_656
C48 C55 1.413(7) .
C48 C49 1.466(12) .
C48 C49' 1.52(3) 2_656
C50 C51 1.418(6) .
C50 C56 1.436(6) .
C51 C52 1.334(9) .
C51 C58' 1.440(16) .
C51 C58 1.503(8) .
C52 C53 1.525(7) .
C52 C58' 1.880(18) .
C53 C54 1.328(10) .
C53 C58' 1.87(2) .
C54 C55 1.394(8) .
C54 C59 1.486(8) .
C54 C58' 1.481(16) .
C55 C61 1.426(7) .
C56 C65 1.362(6) .
C56 C57 1.467(6) .
C57 C63 1.397(7) .
C57 C58 1.410(11) .
C57 C59' 1.56(2) .
C60 C59 1.358(12) .
C60 C64 1.380(8) .
C60 C61 1.490(8) .
C60 C59' 1.55(2) .
C61 C62 1.363(8) .
C62 C70 1.427(7) .
C62 C49 1.450(9) 2_656
C62 C49' 1.61(3) 2_656
C63 C67 1.409(7) .
C63 C64 1.481(6) .
C64 C69 1.405(8) .
C65 C66 1.442(6) .
C65 C41 1.469(9) 2_656
C65 C41' 1.606(17) 2_656
C66 C67 1.397(6) .
C66 C43 1.427(6) 2_656
C67 C68' 1.403(19) .
C67 C68 1.476(8) .
C69 C70 1.396(7) .
C69 C45' 1.42(2) .
C69 C68 1.457(8) .
C70 C47 1.425(7) 2_656
C41 C41 1.430(8) 2_656
C41 C65 1.469(9) 2_656
C58 C59 1.433(9) .
C49 C49 1.445(9) 2_656
C49 C62 1.450(9) 2_656
C68 C45 1.448(9) 2_656
C45 C68 1.448(9) 2_656
C41' C41' 1.25(2) 2_656
C41' C42 1.528(15) 2_656
C41' C65 1.606(17) 2_656
C58' C59' 1.40(2) .
C49' C49' 1.20(3) 2_656
C49' C48 1.52(3) 2_656
C49' C62 1.61(3) 2_656
C68' C45' 1.34(3) .
C68' C44 1.65(3) 2_656
C45' C46 1.67(3) 2_656

loop_
_platon_squeeze_void_nr
_platon_squeeze_void_average_x
_platon_squeeze_void_average_y
_platon_squeeze_void_average_z
_platon_squeeze_void_volume
_platon_squeeze_void_count_electrons
1 0.000 0.500 -0.002 830.6 177.1
2 0.000 0.899 0.250 23.2 -0.4
3 0.000 0.101 0.750 23.2 -0.7
4 0.500 0.000 0.380 830.6 177.1
5 0.500 0.399 0.250 23.2 -0.4
6 0.500 0.601 0.750 23.2 -0.7
